data_4311405
loop_
_publ_author_name
'Gregory B. Less'
'Jeff W. Kampf'
'Paul G. Rasmussen'

_publ_section_title
;
 4-Cyanoimidazolate: A New Pseudo-Cyanide?
;
_journal_name_full 'Inorganic Chemistry'
_journal_page_first 4897
_journal_page_last 4902
_journal_paper_doi 10.1021/ic049434b
_journal_volume 43
_journal_year 2004
_chemical_formula_sum 'C88 H160 N22 Ni O2'
_chemical_formula_weight 1617.09
_chemical_name_systematic
;
 ?
;
_space_group_IT_number 14
_symmetry_cell_setting monoclinic
_symmetry_space_group_name_Hall '-P 2ybc'
_symmetry_space_group_name_H-M 'P 1 21/c 1'
_atom_sites_solution_hydrogens geom
_atom_sites_solution_primary direct
_atom_sites_solution_secondary difmap
_audit_creation_method SHELXL-97
_cell_angle_alpha 90.00
_cell_angle_beta 115.863(2)
_cell_angle_gamma 90.00
_cell_formula_units_Z 2
_cell_length_a 14.9380(18)
_cell_length_b 21.368(3)
_cell_length_c 16.926(2)
_cell_measurement_reflns_used 7826
_cell_measurement_temperature 150(2)
_cell_measurement_theta_max 28.27
_cell_measurement_theta_min 3.13
_cell_volume 4861.6(11)
_computing_cell_refinement 'Bruker SMART'
_computing_data_collection 'Bruker SMART'
_computing_data_reduction 'Bruker SHELXTL'
_computing_molecular_graphics 'Bruker SHELXTL'
_computing_publication_material 'Bruker SHELXTL'
_computing_structure_refinement 'Bruker SHELXTL'
_computing_structure_solution 'Bruker SHELXTL'
_diffrn_ambient_temperature 150(2)
_diffrn_detector_area_resol_mean 0.75
_diffrn_measured_fraction_theta_full 0.997
_diffrn_measured_fraction_theta_max 0.997
_diffrn_measurement_device_type 'CCD area detector'
_diffrn_measurement_method 'phi and omega scans'
_diffrn_radiation_monochromator graphite
_diffrn_radiation_source 'fine-focus sealed tube'
_diffrn_radiation_type MoK\a
_diffrn_radiation_wavelength 0.71073
_diffrn_reflns_av_R_equivalents 0.0401
_diffrn_reflns_av_sigmaI/netI 0.0373
_diffrn_reflns_limit_h_max 16
_diffrn_reflns_limit_h_min -18
_diffrn_reflns_limit_k_max 26
_diffrn_reflns_limit_k_min -26
_diffrn_reflns_limit_l_max 21
_diffrn_reflns_limit_l_min -21
_diffrn_reflns_number 50879
_diffrn_reflns_theta_full 26.37
_diffrn_reflns_theta_max 26.37
_diffrn_reflns_theta_min 2.89
_exptl_absorpt_coefficient_mu 0.254
_exptl_absorpt_correction_T_max 0.9052
_exptl_absorpt_correction_T_min 0.8877
_exptl_absorpt_correction_type multi-scan
_exptl_crystal_colour purple
_exptl_crystal_density_diffrn 1.105
_exptl_crystal_density_method 'not measured'
_exptl_crystal_description plate
_exptl_crystal_F_000 1772
_exptl_crystal_size_max 0.48
_exptl_crystal_size_mid 0.48
_exptl_crystal_size_min 0.40
_refine_diff_density_max 0.621
_refine_diff_density_min -0.649
_refine_diff_density_rms 0.077
_refine_ls_extinction_coef 0.0033(5)
_refine_ls_extinction_expression Fc^*^=kFc[1+0.001xFc^2^\l^3^/sin(2\q)]^-1/4^
_refine_ls_extinction_method SHELXL
_refine_ls_goodness_of_fit_ref 1.083
_refine_ls_hydrogen_treatment mixed
_refine_ls_matrix_type full
_refine_ls_number_parameters 528
_refine_ls_number_reflns 9911
_refine_ls_number_restraints 0
_refine_ls_restrained_S_all 1.083
_refine_ls_R_factor_all 0.0909
_refine_ls_R_factor_gt 0.0707
_refine_ls_shift/su_max 0.000
_refine_ls_shift/su_mean 0.000
_refine_ls_structure_factor_coef Fsqd
_refine_ls_weighting_details 'calc w=1/[\s^2^(Fo^2^)+(0.0851P)^2^+8.9060P] where P=(Fo^2^+2Fc^2^)/3'
_refine_ls_weighting_scheme calc
_refine_ls_wR_factor_gt 0.1917
_refine_ls_wR_factor_ref 0.2058
_reflns_number_gt 7697
_reflns_number_total 9911
_reflns_threshold_expression >2sigma(I)
_cod_data_source_file ic049434bsi20040430_014634.cif
_cod_data_source_block gl71a
_cod_depositor_comments
;
The following automatic conversions were performed:
'_symmetry_cell_setting' value 'Monoclinic' changed to 'monoclinic'
according to '/home/saulius/struct/CIF-dictionaries/cif_core.dic'
dictionary named 'cif_core.dic' version 2.4.1 from 2010-06-29.

Automatic conversion script
Id: cif_fix_enum 1527 2010-12-29 10:47:43Z saulius 
;
_cod_original_cell_volume 4861.4(10)
_cod_database_code 4311405

loop_
_symmetry_equiv_pos_as_xyz
'x, y, z'
'-x, y+1/2, -z+1/2'
'-x, -y, -z'
'x, -y-1/2, z-1/2'

loop_
_atom_site_label
_atom_site_type_symbol
_atom_site_fract_x
_atom_site_fract_y
_atom_site_fract_z
_atom_site_U_iso_or_equiv
_atom_site_adp_type
_atom_site_occupancy
_atom_site_symmetry_multiplicity
_atom_site_calc_flag
_atom_site_refinement_flags
_atom_site_disorder_assembly
_atom_site_disorder_group
Ni1 Ni 0.0000 0.5000 0.5000 0.02412(13) Uani 1 2 d S . .
O1 O -0.2895(3) 0.61626(16) 0.7065(2) 0.0702(9) Uani 1 1 d . . .
H1A H -0.251(4) 0.600(3) 0.689(4) 0.093(19) Uiso 1 1 d . . .
H1B H -0.279(3) 0.656(2) 0.717(3) 0.065(14) Uiso 1 1 d . . .
N1 N -0.03632(17) 0.59304(11) 0.45522(15) 0.0278(5) Uani 1 1 d . . .
N2 N -0.0189(2) 0.69829(12) 0.44793(19) 0.0398(6) Uani 1 1 d . . .
N3 N -0.2422(3) 0.75889(19) 0.2883(3) 0.0774(12) Uani 1 1 d . . .
N4 N 0.13250(17) 0.53182(11) 0.60543(16) 0.0283(5) Uani 1 1 d . . .
N5 N 0.28945(19) 0.56950(14) 0.68069(18) 0.0397(6) Uani 1 1 d . . .
N6 N 0.3237(2) 0.60274(18) 0.8957(2) 0.0595(9) Uani 1 1 d . . .
N7 N -0.07647(17) 0.51021(11) 0.57913(15) 0.0275(5) Uani 1 1 d . . .
N8 N -0.1585(2) 0.55631(14) 0.64901(19) 0.0431(7) Uani 1 1 d . . .
N9 N -0.1605(3) 0.45161(15) 0.8083(3) 0.0640(9) Uani 1 1 d . . .
C1 C -0.1229(2) 0.61611(15) 0.3925(2) 0.0337(7) Uani 1 1 d . . .
H1 H -0.1805 0.5924 0.3577 0.040 Uiso 1 1 calc R . .
C2 C -0.1124(2) 0.67993(15) 0.3880(2) 0.0362(7) Uani 1 1 d . . .
C3 C 0.0218(2) 0.64424(14) 0.4851(2) 0.0307(6) Uani 1 1 d . . .
H3 H 0.0880 0.6418 0.5300 0.037 Uiso 1 1 calc R . .
C4 C -0.1843(3) 0.72386(18) 0.3333(3) 0.0505(9) Uani 1 1 d . . .
C5 C 0.1457(2) 0.54602(13) 0.68753(19) 0.0291(6) Uani 1 1 d . . .
H5 H 0.0976 0.5412 0.7096 0.035 Uiso 1 1 calc R . .
C6 C 0.2409(2) 0.56874(14) 0.7338(2) 0.0313(6) Uani 1 1 d . . .
C7 C 0.2207(2) 0.54660(16) 0.6053(2) 0.0356(7) Uani 1 1 d . . .
H7 H 0.2326 0.5411 0.5550 0.043 Uiso 1 1 calc R . .
C8 C 0.2876(2) 0.58768(16) 0.8236(2) 0.0394(8) Uani 1 1 d . . .
C9 C -0.0783(2) 0.46964(14) 0.6400(2) 0.0300(6) Uani 1 1 d . . .
H9 H -0.0497 0.4290 0.6514 0.036 Uiso 1 1 calc R . .
C10 C -0.1286(2) 0.49726(15) 0.6824(2) 0.0340(6) Uani 1 1 d . . .
C11 C -0.1252(2) 0.56060(15) 0.5878(2) 0.0364(7) Uani 1 1 d . . .
H11 H -0.1354 0.5969 0.5525 0.044 Uiso 1 1 calc R . .
C12 C -0.1466(3) 0.47263(16) 0.7519(3) 0.0447(8) Uani 1 1 d . . .
N10 N -0.07630(18) 0.25367(11) 0.25220(16) 0.0297(5) Uani 1 1 d . . .
C13 C -0.1301(2) 0.26127(14) 0.3100(2) 0.0324(6) Uani 1 1 d . . .
H13A H -0.0866 0.2853 0.3629 0.039 Uiso 1 1 calc R . .
H13B H -0.1907 0.2866 0.2776 0.039 Uiso 1 1 calc R . .
C14 C -0.1602(2) 0.20100(15) 0.3395(2) 0.0374(7) Uani 1 1 d . . .
H14A H -0.1010 0.1742 0.3701 0.045 Uiso 1 1 calc R . .
H14B H -0.2084 0.1779 0.2877 0.045 Uiso 1 1 calc R . .
C15 C -0.2072(2) 0.21633(16) 0.4011(2) 0.0383(7) Uani 1 1 d . . .
H15A H -0.1555 0.2326 0.4572 0.046 Uiso 1 1 calc R . .
H15B H -0.2581 0.2494 0.3744 0.046 Uiso 1 1 calc R . .
C16 C -0.2552(3) 0.15877(18) 0.4188(2) 0.0467(8) Uani 1 1 d . . .
H16A H -0.3109 0.1452 0.3642 0.070 Uiso 1 1 calc R . .
H16B H -0.2797 0.1689 0.4624 0.070 Uiso 1 1 calc R . .
H16C H -0.2060 0.1251 0.4413 0.070 Uiso 1 1 calc R . .
C17 C 0.0274(2) 0.22682(14) 0.3037(2) 0.0352(7) Uani 1 1 d . . .
H17A H 0.0211 0.1868 0.3303 0.042 Uiso 1 1 calc R . .
H17B H 0.0554 0.2171 0.2618 0.042 Uiso 1 1 calc R . .
C18 C 0.1009(2) 0.26769(17) 0.3756(2) 0.0425(8) Uani 1 1 d . . .
H18A H 0.0755 0.2766 0.4197 0.051 Uiso 1 1 calc R . .
H18B H 0.1086 0.3080 0.3504 0.051 Uiso 1 1 calc R . .
C19 C 0.2014(3) 0.2350(2) 0.4200(3) 0.0592(11) Uani 1 1 d . . .
H19A H 0.1946 0.1974 0.4512 0.071 Uiso 1 1 calc R . .
H19B H 0.2216 0.2208 0.3744 0.071 Uiso 1 1 calc R . .
C20 C 0.2809(3) 0.2761(2) 0.4836(3) 0.0699(13) Uani 1 1 d . . .
H20A H 0.2889 0.3130 0.4529 0.105 Uiso 1 1 calc R . .
H20B H 0.3437 0.2529 0.5099 0.105 Uiso 1 1 calc R . .
H20C H 0.2622 0.2894 0.5298 0.105 Uiso 1 1 calc R . .
C21 C -0.0722(2) 0.31878(14) 0.2187(2) 0.0327(6) Uani 1 1 d . . .
H21A H -0.0428 0.3472 0.2699 0.039 Uiso 1 1 calc R . .
H21B H -0.1413 0.3330 0.1826 0.039 Uiso 1 1 calc R . .
C22 C -0.0143(2) 0.32627(15) 0.1646(2) 0.0357(7) Uani 1 1 d . . .
H22A H -0.0391 0.2962 0.1151 0.043 Uiso 1 1 calc R . .
H22B H 0.0571 0.3175 0.2015 0.043 Uiso 1 1 calc R . .
C23 C -0.0268(3) 0.39273(16) 0.1296(2) 0.0437(8) Uani 1 1 d . . .
H23A H -0.0984 0.4012 0.0934 0.052 Uiso 1 1 calc R . .
H23B H -0.0025 0.4224 0.1796 0.052 Uiso 1 1 calc R . .
C24 C 0.0294(3) 0.4036(2) 0.0748(3) 0.0576(10) Uani 1 1 d . . .
H24A H 0.1008 0.3977 0.1114 0.086 Uiso 1 1 calc R . .
H24B H 0.0173 0.4464 0.0516 0.086 Uiso 1 1 calc R . .
H24C H 0.0065 0.3738 0.0259 0.086 Uiso 1 1 calc R . .
C25 C -0.1303(2) 0.20827(14) 0.1770(2) 0.0340(7) Uani 1 1 d . . .
H25A H -0.0925 0.2054 0.1415 0.041 Uiso 1 1 calc R . .
H25B H -0.1289 0.1663 0.2024 0.041 Uiso 1 1 calc R . .
C26 C -0.2368(3) 0.22367(16) 0.1162(2) 0.0406(8) Uani 1 1 d . . .
H26A H -0.2395 0.2634 0.0852 0.049 Uiso 1 1 calc R . .
H26B H -0.2755 0.2291 0.1506 0.049 Uiso 1 1 calc R . .
C27 C -0.2816(3) 0.17133(18) 0.0501(3) 0.0527(9) Uani 1 1 d . . .
H27A H -0.2406 0.1651 0.0179 0.063 Uiso 1 1 calc R . .
H27B H -0.2795 0.1321 0.0819 0.063 Uiso 1 1 calc R . .
C28 C -0.3879(4) 0.1841(2) -0.0153(3) 0.0724(14) Uani 1 1 d . . .
H28A H -0.4291 0.1901 0.0160 0.109 Uiso 1 1 calc R . .
H28B H -0.4133 0.1485 -0.0555 0.109 Uiso 1 1 calc R . .
H28C H -0.3902 0.2219 -0.0489 0.109 Uiso 1 1 calc R . .
N11 N 0.58012(19) 0.53588(11) 0.8092(2) 0.0544(12) Uani 1 1 d . . .
C29 C 0.6853(2) 0.53649(17) 0.8796(2) 0.0368(7) Uani 1 1 d . . .
H29A H 0.7221 0.5682 0.8626 0.044 Uiso 1 1 calc R . .
H29B H 0.7150 0.4953 0.8781 0.044 Uiso 1 1 calc R . .
C30 C 0.7066(2) 0.54929(18) 0.9748(2) 0.0421(8) Uani 1 1 d . . .
H30A H 0.6762 0.5896 0.9788 0.051 Uiso 1 1 calc R . .
H30B H 0.6769 0.5158 0.9963 0.051 Uiso 1 1 calc R . .
C31 C 0.8176(3) 0.5517(2) 1.0309(2) 0.0499(9) Uani 1 1 d . . .
H31A H 0.8455 0.5879 1.0127 0.060 Uiso 1 1 calc R . .
H31B H 0.8482 0.5133 1.0209 0.060 Uiso 1 1 calc R . .
C32 C 0.8446(4) 0.5573(2) 1.1282(3) 0.0740(15) Uani 1 1 d . . .
H32A H 0.8215 0.5977 1.1396 0.111 Uiso 1 1 calc R . .
H32B H 0.9170 0.5544 1.1621 0.111 Uiso 1 1 calc R . .
H32C H 0.8129 0.5233 1.1457 0.111 Uiso 1 1 calc R . .
C33 C 0.5820(4) 0.4978(2) 0.7344(3) 0.0585(11) Uani 1 1 d . . .
H33A H 0.6292 0.5182 0.7159 0.070 Uiso 1 1 calc R . .
H33B H 0.6099 0.4561 0.7581 0.070 Uiso 1 1 calc R . .
C34 C 0.4871(4) 0.4875(2) 0.6542(4) 0.0740(14) Uani 1 1 d . . .
H34A H 0.4633 0.5274 0.6221 0.089 Uiso 1 1 calc R . .
H34B H 0.4354 0.4714 0.6706 0.089 Uiso 1 1 calc R . .
C35 C 0.5072(3) 0.4403(2) 0.5967(3) 0.0867(17) Uani 1 1 d . . .
H35A H 0.5324 0.4005 0.6286 0.104 Uiso 1 1 calc R . .
H35B H 0.5565 0.4569 0.5775 0.104 Uiso 1 1 calc R . .
C36 C 0.4067(3) 0.4309(3) 0.5186(4) 0.118(2) Uani 1 1 d . . .
H36A H 0.3593 0.4141 0.5390 0.177 Uiso 1 1 calc R . .
H36B H 0.4137 0.4013 0.4774 0.177 Uiso 1 1 calc R . .
H36C H 0.3823 0.4710 0.4891 0.177 Uiso 1 1 calc R . .
C37 C 0.5074(3) 0.50774(11) 0.8399(3) 0.0615(11) Uani 1 1 d . . .
H37A H 0.4392 0.5131 0.7926 0.074 Uiso 1 1 calc R . .
H37B H 0.5116 0.5319 0.8913 0.074 Uiso 1 1 calc R . .
C38 C 0.52281(19) 0.43895(13) 0.8650(3) 0.0620(12) Uani 1 1 d . . .
H38A H 0.5909 0.4325 0.9120 0.074 Uiso 1 1 calc R . .
H38B H 0.5154 0.4137 0.8135 0.074 Uiso 1 1 calc R . .
C39 C 0.4471(3) 0.4177(3) 0.8970(4) 0.0767(14) Uani 1 1 d . . .
H39A H 0.4601 0.4396 0.9525 0.092 Uiso 1 1 calc R . .
H39B H 0.3796 0.4296 0.8530 0.092 Uiso 1 1 calc R . .
C40 C 0.4503(4) 0.3491(2) 0.9118(4) 0.0811(15) Uani 1 1 d . . .
H40A H 0.4421 0.3272 0.8582 0.122 Uiso 1 1 calc R . .
H40B H 0.3964 0.3370 0.9270 0.122 Uiso 1 1 calc R . .
H40C H 0.5144 0.3377 0.9600 0.122 Uiso 1 1 calc R . .
C41 C 0.5406(3) 0.59848(11) 0.7650(2) 0.0671(12) Uani 1 1 d . . .
H41A H 0.5798 0.6113 0.7333 0.081 Uiso 1 1 calc R . .
H41B H 0.4709 0.5925 0.7207 0.081 Uiso 1 1 calc R . .
C42 C 0.5428(2) 0.65160(13) 0.8254(2) 0.0546(10) Uani 1 1 d . . .
H42A H 0.6121 0.6660 0.8601 0.065 Uiso 1 1 calc R . .
H42B H 0.5163 0.6371 0.8666 0.065 Uiso 1 1 calc R . .
C43 C 0.4795(5) 0.70496(19) 0.7694(3) 0.118(3) Uani 1 1 d . . .
H43A H 0.5027 0.7158 0.7246 0.142 Uiso 1 1 calc R . .
H43B H 0.4097 0.6905 0.7383 0.142 Uiso 1 1 calc R . .
C44 C 0.4826(11) 0.7633(4) 0.8218(6) 0.290(11) Uani 1 1 d . . .
H44A H 0.5483 0.7829 0.8429 0.436 Uiso 1 1 calc R . .
H44B H 0.4698 0.7519 0.8720 0.436 Uiso 1 1 calc R . .
H44C H 0.4316 0.7929 0.7842 0.436 Uiso 1 1 calc R . .

loop_
_atom_site_aniso_label
_atom_site_aniso_U_11
_atom_site_aniso_U_22
_atom_site_aniso_U_33
_atom_site_aniso_U_23
_atom_site_aniso_U_13
_atom_site_aniso_U_12
Ni1 0.0209(2) 0.0233(2) 0.0295(3) -0.0011(2) 0.01221(19) -0.00107(19)
O1 0.093(2) 0.0459(17) 0.109(2) -0.0131(16) 0.0781(19) 0.0010(16)
N1 0.0275(11) 0.0271(12) 0.0319(12) -0.0020(10) 0.0157(10) -0.0003(9)
N2 0.0393(14) 0.0290(13) 0.0529(17) 0.0048(12) 0.0218(13) -0.0027(11)
N3 0.049(2) 0.062(2) 0.112(3) 0.042(2) 0.026(2) 0.0110(18)
N4 0.0243(11) 0.0271(12) 0.0321(12) 0.0009(10) 0.0110(10) -0.0015(9)
N5 0.0259(12) 0.0489(17) 0.0402(15) -0.0035(12) 0.0107(11) -0.0059(12)
N6 0.0420(17) 0.077(2) 0.0502(19) -0.0226(17) 0.0115(15) 0.0020(16)
N7 0.0229(11) 0.0285(13) 0.0320(12) -0.0024(9) 0.0128(9) -0.0017(9)
N8 0.0522(16) 0.0423(16) 0.0472(16) 0.0065(12) 0.0333(13) 0.0161(13)
N9 0.100(2) 0.0424(18) 0.089(2) 0.0117(16) 0.078(2) 0.0095(17)
C1 0.0273(14) 0.0365(16) 0.0380(16) 0.0032(13) 0.0148(12) 0.0007(12)
C2 0.0344(15) 0.0343(16) 0.0434(17) 0.0083(13) 0.0203(13) 0.0034(13)
C3 0.0288(14) 0.0302(15) 0.0359(15) -0.0009(12) 0.0167(12) -0.0009(11)
C4 0.0402(18) 0.042(2) 0.071(2) 0.0180(18) 0.0259(18) 0.0034(16)
C5 0.0279(14) 0.0269(14) 0.0322(15) -0.0003(11) 0.0127(12) 0.0009(11)
C6 0.0244(13) 0.0294(15) 0.0357(15) -0.0009(12) 0.0091(12) 0.0016(11)
C7 0.0263(14) 0.0449(18) 0.0355(16) -0.0009(13) 0.0136(12) -0.0032(13)
C8 0.0258(15) 0.0403(18) 0.0456(19) -0.0083(14) 0.0094(14) 0.0026(13)
C9 0.0311(14) 0.0246(14) 0.0409(16) -0.0015(12) 0.0218(12) -0.0039(11)
C10 0.0366(15) 0.0320(15) 0.0399(16) -0.0020(13) 0.0228(13) -0.0015(13)
C11 0.0417(17) 0.0358(16) 0.0376(16) 0.0052(13) 0.0227(14) 0.0094(13)
C12 0.055(2) 0.0318(17) 0.065(2) -0.0012(15) 0.0426(18) 0.0034(15)
N10 0.0311(12) 0.0242(12) 0.0399(13) -0.0012(10) 0.0210(11) 0.0001(10)
C13 0.0354(15) 0.0278(15) 0.0411(16) -0.0018(12) 0.0232(13) -0.0011(12)
C14 0.0425(17) 0.0331(16) 0.0427(17) 0.0019(13) 0.0243(14) -0.0013(13)
C15 0.0399(16) 0.0405(18) 0.0407(17) -0.0049(13) 0.0234(14) -0.0090(14)
C16 0.053(2) 0.048(2) 0.050(2) -0.0011(16) 0.0326(17) -0.0102(16)
C17 0.0313(15) 0.0277(15) 0.0509(18) 0.0035(13) 0.0219(14) 0.0035(12)
C18 0.0359(17) 0.0409(18) 0.0492(19) 0.0019(15) 0.0173(15) 0.0016(14)
C19 0.042(2) 0.052(2) 0.072(3) 0.007(2) 0.0141(19) 0.0085(17)
C20 0.042(2) 0.085(3) 0.069(3) 0.002(2) 0.011(2) 0.005(2)
C21 0.0349(15) 0.0235(14) 0.0454(17) -0.0004(12) 0.0229(13) 0.0020(12)
C22 0.0394(16) 0.0305(16) 0.0449(17) 0.0014(13) 0.0257(14) -0.0006(13)
C23 0.0439(18) 0.0368(18) 0.054(2) 0.0048(15) 0.0249(16) -0.0039(14)
C24 0.058(2) 0.058(2) 0.064(2) 0.0114(19) 0.034(2) -0.0103(19)
C25 0.0411(16) 0.0249(14) 0.0445(17) -0.0054(12) 0.0264(14) -0.0039(12)
C26 0.0441(18) 0.0364(17) 0.0423(18) -0.0012(14) 0.0198(15) -0.0028(14)
C27 0.062(2) 0.044(2) 0.050(2) -0.0080(16) 0.0237(18) -0.0121(18)
C28 0.072(3) 0.067(3) 0.054(2) 0.002(2) 0.004(2) -0.018(2)
N11 0.042(2) 0.052(3) 0.072(3) -0.0021(19) 0.0275(19) 0.0003(17)
C29 0.0222(14) 0.0470(19) 0.0410(17) -0.0030(14) 0.0137(12) 0.0065(13)
C30 0.0394(17) 0.0476(19) 0.0436(18) -0.0056(15) 0.0221(14) -0.0065(15)
C31 0.0421(19) 0.055(2) 0.0439(19) 0.0084(16) 0.0104(16) -0.0045(16)
C32 0.093(3) 0.062(3) 0.041(2) 0.0077(19) 0.005(2) -0.021(2)
C33 0.063(3) 0.064(3) 0.053(2) -0.002(2) 0.029(2) -0.009(2)
C34 0.065(3) 0.068(3) 0.085(3) -0.002(2) 0.029(3) -0.002(2)
C35 0.167(5) 0.054(3) 0.072(3) -0.009(2) 0.082(3) 0.007(3)
C36 0.115(5) 0.086(4) 0.176(7) -0.009(5) 0.084(5) -0.012(4)
C37 0.049(2) 0.071(3) 0.070(3) -0.010(2) 0.032(2) -0.003(2)
C38 0.058(3) 0.066(3) 0.067(3) 0.008(3) 0.033(2) 0.011(3)
C39 0.078(3) 0.080(3) 0.091(4) 0.006(3) 0.055(3) 0.006(3)
C40 0.065(3) 0.061(3) 0.115(4) 0.019(3) 0.037(3) -0.010(2)
C41 0.053(2) 0.074(3) 0.073(3) 0.009(2) 0.026(2) 0.005(2)
C42 0.0392(19) 0.042(2) 0.069(3) 0.0108(18) 0.0116(18) -0.0020(16)
C43 0.097(5) 0.111(6) 0.107(6) -0.037(5) 0.008(4) 0.034(4)
C44 0.296(18) 0.172(12) 0.236(15) -0.086(10) -0.039(13) 0.108(12)

loop_
_atom_type_symbol
_atom_type_description
_atom_type_scat_dispersion_real
_atom_type_scat_dispersion_imag
_atom_type_scat_source
C C 0.0033 0.0016 'International Tables Vol C Tables 4.2.6.8 and 6.1.1.4'
H H 0.0000 0.0000 'International Tables Vol C Tables 4.2.6.8 and 6.1.1.4'
N N 0.0061 0.0033 'International Tables Vol C Tables 4.2.6.8 and 6.1.1.4'
O O 0.0106 0.0060 'International Tables Vol C Tables 4.2.6.8 and 6.1.1.4'
Ni Ni 0.3393 1.1124 'International Tables Vol C Tables 4.2.6.8 and 6.1.1.4'

loop_
_geom_angle_atom_site_label_1
_geom_angle_atom_site_label_2
_geom_angle_atom_site_label_3
_geom_angle
_geom_angle_site_symmetry_1
_geom_angle_site_symmetry_3
_geom_angle_publ_flag
N1 Ni1 N1 180.0 3_566 . ?
N1 Ni1 N7 90.29(9) 3_566 3_566 ?
N1 Ni1 N7 89.72(9) . 3_566 ?
N1 Ni1 N7 89.71(9) 3_566 . ?
N1 Ni1 N7 90.28(9) . . ?
N7 Ni1 N7 180.0 3_566 . ?
N1 Ni1 N4 89.97(9) 3_566 3_566 ?
N1 Ni1 N4 90.03(9) . 3_566 ?
N7 Ni1 N4 89.87(9) 3_566 3_566 ?
N7 Ni1 N4 90.13(9) . 3_566 ?
N1 Ni1 N4 90.03(9) 3_566 . ?
N1 Ni1 N4 89.97(9) . . ?
N7 Ni1 N4 90.13(9) 3_566 . ?
N7 Ni1 N4 89.87(9) . . ?
N4 Ni1 N4 180.0 3_566 . ?
C3 N1 C1 103.6(2) . . ?
C3 N1 Ni1 127.3(2) . . ?
C1 N1 Ni1 129.1(2) . . ?
C3 N2 C2 102.0(3) . . ?
C5 N4 C7 104.1(2) . . ?
C5 N4 Ni1 127.05(19) . . ?
C7 N4 Ni1 128.7(2) . . ?
C7 N5 C6 102.4(3) . . ?
C11 N7 C9 103.8(2) . . ?
C11 N7 Ni1 128.3(2) . . ?
C9 N7 Ni1 127.59(19) . . ?
C11 N8 C10 102.7(3) . . ?
N1 C1 C2 108.0(3) . . ?
N2 C2 C1 110.2(3) . . ?
N2 C2 C4 121.8(3) . . ?
C1 C2 C4 128.1(3) . . ?
N2 C3 N1 116.1(3) . . ?
N3 C4 C2 179.2(5) . . ?
N4 C5 C6 108.4(3) . . ?
C5 C6 N5 109.8(3) . . ?
C5 C6 C8 127.5(3) . . ?
N5 C6 C8 122.6(3) . . ?
N5 C7 N4 115.3(3) . . ?
N6 C8 C6 178.9(4) . . ?
N7 C9 C10 108.6(3) . . ?
N8 C10 C9 109.3(3) . . ?
N8 C10 C12 122.5(3) . . ?
C9 C10 C12 128.1(3) . . ?
N8 C11 N7 115.6(3) . . ?
N9 C12 C10 178.8(4) . . ?
C21 N10 C17 111.4(2) . . ?
C21 N10 C13 105.2(2) . . ?
C17 N10 C13 111.3(2) . . ?
C21 N10 C25 111.5(2) . . ?
C17 N10 C25 106.0(2) . . ?
C13 N10 C25 111.7(2) . . ?
C14 C13 N10 115.9(2) . . ?
C13 C14 C15 109.5(3) . . ?
C16 C15 C14 111.1(3) . . ?
C18 C17 N10 116.4(3) . . ?
C17 C18 C19 110.2(3) . . ?
C20 C19 C18 112.8(4) . . ?
N10 C21 C22 116.7(2) . . ?
C21 C22 C23 109.1(3) . . ?
C24 C23 C22 112.0(3) . . ?
C26 C25 N10 116.7(3) . . ?
C25 C26 C27 109.8(3) . . ?
C28 C27 C26 113.1(4) . . ?
C29 N11 C33 105.9(3) . . ?
C29 N11 C37 112.9(3) . . ?
C33 N11 C37 110.5(3) . . ?
C29 N11 C41 115.5(3) . . ?
C33 N11 C41 102.0(3) . . ?
C37 N11 C41 109.5(3) . . ?
N11 C29 C30 120.2(3) . . ?
C31 C30 C29 109.6(3) . . ?
C30 C31 C32 112.6(4) . . ?
C34 C33 N11 118.9(4) . . ?
C33 C34 C35 107.8(4) . . ?
C34 C35 C36 104.5(4) . . ?
N11 C37 C38 115.8(2) . . ?
C37 C38 C39 110.0(3) . . ?
C40 C39 C38 112.3(4) . . ?
C42 C41 N11 115.9(3) . . ?
C41 C42 C43 108.5(3) . . ?
C44 C43 C42 113.6(3) . . ?

loop_
_geom_bond_atom_site_label_1
_geom_bond_atom_site_label_2
_geom_bond_distance
_geom_bond_site_symmetry_2
_geom_bond_publ_flag
Ni1 N1 2.112(2) 3_566 ?
Ni1 N1 2.112(2) . ?
Ni1 N7 2.117(2) 3_566 ?
Ni1 N7 2.117(2) . ?
Ni1 N4 2.117(2) 3_566 ?
Ni1 N4 2.117(2) . ?
N1 C3 1.350(4) . ?
N1 C1 1.358(4) . ?
N2 C3 1.328(4) . ?
N2 C2 1.377(4) . ?
N3 C4 1.146(5) . ?
N4 C5 1.350(4) . ?
N4 C7 1.355(4) . ?
N5 C7 1.334(4) . ?
N5 C6 1.379(4) . ?
N6 C8 1.145(4) . ?
N7 C11 1.343(4) . ?
N7 C9 1.355(4) . ?
N8 C11 1.333(4) . ?
N8 C10 1.375(4) . ?
N9 C12 1.153(5) . ?
C1 C2 1.378(5) . ?
C2 C4 1.423(5) . ?
C5 C6 1.379(4) . ?
C6 C8 1.426(4) . ?
C9 C10 1.379(4) . ?
C10 C12 1.417(5) . ?
N10 C21 1.514(4) . ?
N10 C17 1.520(4) . ?
N10 C13 1.521(4) . ?
N10 C25 1.522(4) . ?
C13 C14 1.518(4) . ?
C14 C15 1.525(4) . ?
C15 C16 1.518(5) . ?
C17 C18 1.511(5) . ?
C18 C19 1.525(5) . ?
C19 C20 1.492(6) . ?
C21 C22 1.518(4) . ?
C22 C23 1.518(5) . ?
C23 C24 1.517(5) . ?
C25 C26 1.506(5) . ?
C26 C27 1.516(5) . ?
C27 C28 1.512(6) . ?
N11 C29 1.502(4) . ?
N11 C33 1.515(6) . ?
N11 C37 1.5188(10) . ?
N11 C41 1.5205(10) . ?
C29 C30 1.526(5) . ?
C30 C31 1.510(5) . ?
C31 C32 1.519(6) . ?
C33 C34 1.490(7) . ?
C34 C35 1.519(7) . ?
C35 C36 1.5195(10) . ?
C37 C38 1.5194(10) . ?
C38 C39 1.5208(10) . ?
C39 C40 1.486(7) . ?
C41 C42 1.5176(10) . ?
C42 C43 1.5197(10) . ?
C43 C44 1.5191(10) . ?

loop_
_geom_hbond_atom_site_label_D
_geom_hbond_atom_site_label_H
_geom_hbond_atom_site_label_A
_geom_hbond_distance_DH
_geom_hbond_distance_HA
_geom_hbond_distance_DA
_geom_hbond_angle_DHA
_geom_hbond_site_symmetry_A
O1 H1A N8 0.83(6) 2.02(6) 2.842(4) 176(6) .
O1 H1B N3 0.86(5) 2.12(5) 2.947(5) 160(4) 4_576
